data_1502052
loop_
_publ_author_name
'Jung, Hyo Sung'
'Ko, Kyoung Chul'
'Kim, Gun-Hee'
'Lee, Ah-Rah'
'Na, Yun-Cheol'
'Kang, Chulhun'
'Lee, Jin Yong'
'Kim, Jong Seung'

_publ_section_title
;
 Coumarin-based thiol chemosensor: synthesis, turn-on mechanism, and its
 biological application.
;
_journal_issue 6
_journal_name_full 'Organic letters'
_journal_page_first 1498
_journal_page_last 1501
_journal_paper_doi 10.1021/ol2001864
_journal_volume 13
_journal_year 2011
_chemical_formula_sum 'C23 H25 N O6'
_chemical_formula_weight 411.40
_chemical_name_systematic
; 
 ? 
;
_space_group_IT_number 14
_symmetry_cell_setting monoclinic
_symmetry_space_group_name_Hall '-P 2ybc'
_symmetry_space_group_name_H-M 'P 1 21/c 1'
_atom_sites_solution_hydrogens geom
_atom_sites_solution_primary direct
_atom_sites_solution_secondary difmap
_audit_creation_method SHELXL-97
_cell_angle_alpha 90.00
_cell_angle_beta 101.350(6)
_cell_angle_gamma 90.00
_cell_formula_units_Z 4
_cell_length_a 17.248(5)
_cell_length_b 8.517(3)
_cell_length_c 13.924(4)
_cell_measurement_reflns_used 1081
_cell_measurement_temperature 170(2)
_cell_measurement_theta_max 24.67
_cell_measurement_theta_min 2.41
_cell_volume 2005.5(11)
_computing_cell_refinement 'Bruker SMART'
_computing_data_collection 'Bruker SMART'
_computing_data_reduction 'Bruker SAINT'
_computing_molecular_graphics 'Bruker SHELXTL'
_computing_publication_material 'Bruker SHELXTL'
_computing_structure_refinement 'SHELXL-97 (Sheldrick, 1997)'
_computing_structure_solution 'SHELXS-97 (Sheldrick, 1990)'
_diffrn_ambient_temperature 170(2)
_diffrn_measured_fraction_theta_full 0.998
_diffrn_measured_fraction_theta_max 0.998
_diffrn_measurement_device_type 'CCD area detector'
_diffrn_measurement_method 'phi and omega scans'
_diffrn_radiation_monochromator graphite
_diffrn_radiation_source 'fine-focus sealed tube'
_diffrn_radiation_type MoK\a
_diffrn_radiation_wavelength 0.71073
_diffrn_reflns_av_R_equivalents 0.1206
_diffrn_reflns_av_sigmaI/netI 0.1717
_diffrn_reflns_limit_h_max 20
_diffrn_reflns_limit_h_min -21
_diffrn_reflns_limit_k_max 9
_diffrn_reflns_limit_k_min -10
_diffrn_reflns_limit_l_max 17
_diffrn_reflns_limit_l_min -14
_diffrn_reflns_number 10522
_diffrn_reflns_theta_full 26.00
_diffrn_reflns_theta_max 26.00
_diffrn_reflns_theta_min 2.41
_exptl_absorpt_coefficient_mu 0.098
_exptl_absorpt_correction_type none
_exptl_crystal_colour red
_exptl_crystal_density_diffrn 1.346
_exptl_crystal_density_method 'not measured'
_exptl_crystal_description plate
_exptl_crystal_F_000 852
_exptl_crystal_size_max 0.15
_exptl_crystal_size_mid 0.10
_exptl_crystal_size_min 0.03
_refine_diff_density_max 0.729
_refine_diff_density_min -0.260
_refine_diff_density_rms 0.069
_refine_ls_extinction_method none
_refine_ls_goodness_of_fit_ref 0.876
_refine_ls_hydrogen_treatment constr
_refine_ls_matrix_type full
_refine_ls_number_parameters 271
_refine_ls_number_reflns 3938
_refine_ls_number_restraints 3
_refine_ls_restrained_S_all 0.877
_refine_ls_R_factor_all 0.1554
_refine_ls_R_factor_gt 0.0670
_refine_ls_shift/su_max 0.000
_refine_ls_shift/su_mean 0.000
_refine_ls_structure_factor_coef Fsqd
_refine_ls_weighting_details 'calc w=1/[\s^2^(Fo^2^)+(0.0789P)^2^+0.0000P] where P=(Fo^2^+2Fc^2^)/3'
_refine_ls_weighting_scheme calc
_refine_ls_wR_factor_gt 0.1658
_refine_ls_wR_factor_ref 0.1899
_reflns_number_gt 1529
_reflns_number_total 3938
_reflns_threshold_expression >2sigma(I)
_cod_data_source_file ol2001864_si_002.cif
_cod_data_source_block ym368p21c
_cod_depositor_comments
;
The following automatic conversions were performed:

'_symmetry_cell_setting' value 'Monoclinic' changed to 'monoclinic'
according to /home/saulius/struct/CIF-dictionaries/cif_core.dic
dictionary named 'cif_core.dic' version 2.4.1 from 2010-06-29.

Automatic conversion script
Id: cif_fix_values 1715 2011-07-08 13:25:40Z adriana 
;
_cod_original_cell_volume 2005.6(11)
_cod_original_sg_symbol_H-M P2(1)/c
_cod_database_code 1502052

loop_
_symmetry_equiv_pos_as_xyz
'x, y, z'
'-x, y+1/2, -z+1/2'
'-x, -y, -z'
'x, -y-1/2, z-1/2'

loop_
_atom_site_label
_atom_site_type_symbol
_atom_site_fract_x
_atom_site_fract_y
_atom_site_fract_z
_atom_site_U_iso_or_equiv
_atom_site_adp_type
_atom_site_occupancy
_atom_site_symmetry_multiplicity
_atom_site_calc_flag
_atom_site_refinement_flags
_atom_site_disorder_assembly
_atom_site_disorder_group
C1 C 0.3863(3) 0.6607(5) 0.0774(3) 0.0335(10) Uani 1 1 d . . .
C2 C 0.3301(2) 0.5332(5) 0.0469(3) 0.0310(10) Uani 1 1 d . . .
C3 C 0.3585(2) 0.3802(5) 0.0552(3) 0.0324(10) Uani 1 1 d . . .
H3 H 0.3229 0.2958 0.0356 0.039 Uiso 1 1 calc R . .
C4 C 0.4387(2) 0.3472(4) 0.0918(3) 0.0283(10) Uani 1 1 d . . .
C5 C 0.4707(2) 0.1938(4) 0.1014(3) 0.0300(10) Uani 1 1 d . . .
H5 H 0.4370 0.1067 0.0809 0.036 Uiso 1 1 calc R . .
C6 C 0.5482(2) 0.1685(4) 0.1391(3) 0.0293(10) Uani 1 1 d . . .
C7 C 0.5823(2) 0.0047(4) 0.1522(3) 0.0324(10) Uani 1 1 d . . .
H7A H 0.5825 -0.0324 0.2196 0.039 Uiso 1 1 calc R . .
H7B H 0.5491 -0.0679 0.1059 0.039 Uiso 1 1 calc R . .
C8 C 0.6654(2) 0.0053(4) 0.1336(3) 0.0365(11) Uani 1 1 d . . .
H8A H 0.6645 0.0348 0.0646 0.044 Uiso 1 1 calc R . .
H8B H 0.6882 -0.1014 0.1443 0.044 Uiso 1 1 calc R . .
C9 C 0.7172(2) 0.1212(5) 0.2015(3) 0.0400(11) Uani 1 1 d . . .
H9A H 0.7294 0.0775 0.2687 0.048 Uiso 1 1 calc R . .
H9B H 0.7678 0.1361 0.1792 0.048 Uiso 1 1 calc R . .
C10 C 0.7327(2) 0.3968(5) 0.2482(3) 0.0376(11) Uani 1 1 d . . .
H10A H 0.7667 0.4283 0.2019 0.045 Uiso 1 1 calc R . .
H10B H 0.7673 0.3540 0.3077 0.045 Uiso 1 1 calc R . .
C11 C 0.6895(2) 0.5401(5) 0.2758(3) 0.0360(11) Uani 1 1 d . . .
H11A H 0.7273 0.6279 0.2924 0.043 Uiso 1 1 calc R . .
H11B H 0.6672 0.5160 0.3344 0.043 Uiso 1 1 calc R . .
C12 C 0.6232(2) 0.5895(4) 0.1924(3) 0.0334(10) Uani 1 1 d . . .
H12A H 0.5925 0.6757 0.2147 0.040 Uiso 1 1 calc R . .
H12B H 0.6461 0.6290 0.1371 0.040 Uiso 1 1 calc R . .
C13 C 0.5690(2) 0.4529(4) 0.1581(3) 0.0281(9) Uani 1 1 d . . .
C14 C 0.6002(2) 0.2991(4) 0.1674(3) 0.0264(9) Uani 1 1 d . . .
C15 C 0.4914(2) 0.4715(4) 0.1207(3) 0.0278(9) Uani 1 1 d . . .
C16 C 0.2497(2) 0.5826(5) 0.0092(3) 0.0378(11) Uani 1 1 d . . .
H16 H 0.2414 0.6926 0.0125 0.045 Uiso 1 1 calc R . .
C17 C 0.1837(2) 0.4996(5) -0.0301(3) 0.0366(11) Uani 1 1 d . . .
C18 C 0.1110(3) 0.5869(7) -0.0660(3) 0.0538(13) Uani 1 1 d . A .
C19 C -0.0286(7) 0.5567(16) -0.1296(14) 0.076(4) Uiso 0.52(3) 1 d PD A 1
C20 C -0.0790(6) 0.4454(14) -0.1953(10) 0.050(4) Uiso 0.52(3) 1 d PD A 1
C19* C -0.0150(5) 0.5843(10) -0.1624(9) 0.037(4) Uiso 0.48(3) 1 d PD A 2
C20* C -0.0712(8) 0.490(2) -0.2335(17) 0.102(6) Uiso 0.48(3) 1 d PD A 2
C21 C 0.1795(2) 0.3231(5) -0.0462(4) 0.0422(11) Uani 1 1 d . . .
C22 C 0.1413(3) 0.0835(5) 0.0154(4) 0.0551(13) Uani 1 1 d . . .
H22A H 0.1924 0.0268 0.0260 0.066 Uiso 1 1 calc R . .
H22B H 0.1115 0.0589 -0.0512 0.066 Uiso 1 1 calc R . .
C23 C 0.0950(3) 0.0369(6) 0.0906(4) 0.0620(14) Uani 1 1 d . . .
H23A H 0.1238 0.0678 0.1557 0.093 Uiso 1 1 calc R . .
H23B H 0.0872 -0.0771 0.0886 0.093 Uiso 1 1 calc R . .
H23C H 0.0434 0.0895 0.0769 0.093 Uiso 1 1 calc R . .
N1 N 0.6774(2) 0.2740(4) 0.2030(2) 0.0339(8) Uani 1 1 d . . .
O1 O 0.36908(17) 0.8003(3) 0.07421(19) 0.0441(8) Uani 1 1 d . . .
O2 O 0.46357(16) 0.6238(3) 0.11257(17) 0.0318(7) Uani 1 1 d . . .
O3 O 0.1028(2) 0.7284(4) -0.0604(3) 0.0755(12) Uani 1 1 d . . .
O4 O 0.05319(17) 0.4921(4) -0.1097(2) 0.0604(10) Uani 1 1 d D . .
O5 O 0.19639(18) 0.2597(4) -0.1162(2) 0.0560(9) Uani 1 1 d . . .
O6 O 0.15445(17) 0.2520(3) 0.0267(2) 0.0457(8) Uani 1 1 d . . .

loop_
_atom_site_aniso_label
_atom_site_aniso_U_11
_atom_site_aniso_U_22
_atom_site_aniso_U_33
_atom_site_aniso_U_23
_atom_site_aniso_U_13
_atom_site_aniso_U_12
C1 0.055(3) 0.028(3) 0.022(2) -0.0017(19) 0.018(2) 0.001(2)
C2 0.040(3) 0.030(2) 0.025(2) 0.0014(18) 0.0115(18) 0.006(2)
C3 0.048(3) 0.025(3) 0.028(2) -0.0021(18) 0.016(2) -0.0013(19)
C4 0.035(3) 0.023(2) 0.029(2) -0.0002(18) 0.0109(19) -0.0002(19)
C5 0.038(3) 0.026(2) 0.028(2) -0.0007(18) 0.0100(19) -0.0017(19)
C6 0.045(3) 0.018(2) 0.027(2) 0.0002(18) 0.0130(19) 0.0035(19)
C7 0.042(3) 0.019(2) 0.037(2) -0.0020(18) 0.0101(19) -0.0001(19)
C8 0.046(3) 0.022(2) 0.043(3) 0.0027(19) 0.013(2) 0.0048(19)
C9 0.047(3) 0.032(3) 0.042(3) 0.002(2) 0.012(2) 0.003(2)
C10 0.042(3) 0.037(3) 0.035(3) -0.002(2) 0.008(2) -0.004(2)
C11 0.042(3) 0.029(2) 0.039(3) -0.0059(19) 0.013(2) -0.008(2)
C12 0.046(3) 0.022(2) 0.034(2) 0.0011(19) 0.013(2) -0.0065(19)
C13 0.039(3) 0.019(2) 0.028(2) 0.0015(17) 0.0099(19) -0.0021(18)
C14 0.033(3) 0.027(2) 0.021(2) -0.0006(17) 0.0101(18) -0.0010(19)
C15 0.038(3) 0.019(2) 0.030(2) 0.0003(17) 0.0147(19) 0.0009(19)
C16 0.043(3) 0.034(3) 0.037(3) 0.000(2) 0.010(2) 0.009(2)
C17 0.044(3) 0.032(3) 0.034(3) 0.001(2) 0.010(2) 0.012(2)
C18 0.047(3) 0.065(4) 0.046(3) -0.009(3) 0.000(2) 0.011(3)
C21 0.028(3) 0.047(3) 0.049(3) -0.003(3) 0.001(2) 0.003(2)
C22 0.060(3) 0.036(3) 0.068(3) -0.001(3) 0.009(3) 0.002(2)
C23 0.052(3) 0.042(3) 0.087(4) 0.007(3) 0.001(3) 0.006(2)
N1 0.038(2) 0.028(2) 0.036(2) -0.0032(16) 0.0091(16) -0.0003(17)
O1 0.065(2) 0.0211(18) 0.0473(19) -0.0005(13) 0.0131(15) 0.0066(14)
O2 0.0418(19) 0.0181(16) 0.0354(17) -0.0006(12) 0.0068(13) 0.0024(13)
O3 0.070(3) 0.046(2) 0.103(3) -0.007(2) -0.001(2) 0.0273(19)
O4 0.0376(19) 0.066(2) 0.071(2) -0.0182(18) -0.0060(16) 0.0215(17)
O5 0.055(2) 0.053(2) 0.064(2) -0.0192(18) 0.0231(17) 0.0053(16)
O6 0.050(2) 0.0337(19) 0.053(2) -0.0030(15) 0.0074(15) 0.0025(14)

loop_
_atom_type_symbol
_atom_type_description
_atom_type_scat_dispersion_real
_atom_type_scat_dispersion_imag
_atom_type_scat_source
C C 0.0033 0.0016 'International Tables Vol C Tables 4.2.6.8 and 6.1.1.4'
H H 0.0000 0.0000 'International Tables Vol C Tables 4.2.6.8 and 6.1.1.4'
N N 0.0061 0.0033 'International Tables Vol C Tables 4.2.6.8 and 6.1.1.4'
O O 0.0106 0.0060 'International Tables Vol C Tables 4.2.6.8 and 6.1.1.4'

loop_
_geom_angle_atom_site_label_1
_geom_angle_atom_site_label_2
_geom_angle_atom_site_label_3
_geom_angle
O1 C1 O2 116.7(4)
O1 C1 C2 124.7(4)
O2 C1 C2 118.6(3)
C3 C2 C16 127.0(4)
C3 C2 C1 118.0(4)
C16 C2 C1 115.1(4)
C2 C3 C4 121.6(4)
C2 C3 H3 119.2
C4 C3 H3 119.2
C15 C4 C3 119.3(3)
C15 C4 C5 116.9(4)
C3 C4 C5 123.8(4)
C6 C5 C4 121.3(4)
C6 C5 H5 119.3
C4 C5 H5 119.3
C5 C6 C14 120.0(4)
C5 C6 C7 121.6(3)
C14 C6 C7 118.4(3)
C8 C7 C6 109.7(3)
C8 C7 H7A 109.7
C6 C7 H7A 109.7
C8 C7 H7B 109.7
C6 C7 H7B 109.7
H7A C7 H7B 108.2
C7 C8 C9 110.9(3)
C7 C8 H8A 109.5
C9 C8 H8A 109.5
C7 C8 H8B 109.5
C9 C8 H8B 109.5
H8A C8 H8B 108.1
N1 C9 C8 111.2(3)
N1 C9 H9A 109.4
C8 C9 H9A 109.4
N1 C9 H9B 109.4
C8 C9 H9B 109.4
H9A C9 H9B 108.0
N1 C10 C11 111.7(3)
N1 C10 H10A 109.3
C11 C10 H10A 109.3
N1 C10 H10B 109.3
C11 C10 H10B 109.3
H10A C10 H10B 107.9
C10 C11 C12 111.2(3)
C10 C11 H11A 109.4
C12 C11 H11A 109.4
C10 C11 H11B 109.4
C12 C11 H11B 109.4
H11A C11 H11B 108.0
C13 C12 C11 110.7(3)
C13 C12 H12A 109.5
C11 C12 H12A 109.5
C13 C12 H12B 109.5
C11 C12 H12B 109.5
H12A C12 H12B 108.1
C15 C13 C14 118.5(3)
C15 C13 C12 122.6(3)
C14 C13 C12 118.9(3)
N1 C14 C13 120.9(3)
N1 C14 C6 119.9(3)
C13 C14 C6 119.1(3)
C13 C15 O2 116.5(3)
C13 C15 C4 124.1(3)
O2 C15 C4 119.4(3)
C17 C16 C2 131.4(4)
C17 C16 H16 114.3
C2 C16 H16 114.3
C16 C17 C18 117.9(4)
C16 C17 C21 125.9(4)
C18 C17 C21 116.1(4)
O3 C18 O4 122.9(4)
O3 C18 C17 125.8(5)
O4 C18 C17 111.3(4)
C20 C19 O4 107.4(8)
C20* C19* O4 113.4(9)
O5 C21 O6 125.8(4)
O5 C21 C17 123.6(4)
O6 C21 C17 110.6(4)
O6 C22 C23 106.2(4)
O6 C22 H22A 110.5
C23 C22 H22A 110.5
O6 C22 H22B 110.5
C23 C22 H22B 110.5
H22A C22 H22B 108.7
C22 C23 H23A 109.5
C22 C23 H23B 109.5
H23A C23 H23B 109.5
C22 C23 H23C 109.5
H23A C23 H23C 109.5
H23B C23 H23C 109.5
C14 N1 C10 123.8(3)
C14 N1 C9 124.5(3)
C10 N1 C9 111.7(3)
C1 O2 C15 123.1(3)
C18 O4 C19* 110.7(5)
C18 O4 C19 117.2(5)
C19* O4 C19 23.3(6)
C21 O6 C22 115.7(3)

loop_
_geom_bond_atom_site_label_1
_geom_bond_atom_site_label_2
_geom_bond_distance
C1 O1 1.224(4)
C1 O2 1.363(5)
C1 C2 1.462(5)
C2 C3 1.390(5)
C2 C16 1.445(5)
C3 C4 1.405(5)
C3 H3 0.9500
C4 C15 1.402(5)
C4 C5 1.414(5)
C5 C6 1.355(5)
C5 H5 0.9500
C6 C14 1.435(5)
C6 C7 1.511(5)
C7 C8 1.507(5)
C7 H7A 0.9900
C7 H7B 0.9900
C8 C9 1.528(5)
C8 H8A 0.9900
C8 H8B 0.9900
C9 N1 1.474(5)
C9 H9A 0.9900
C9 H9B 0.9900
C10 N1 1.471(5)
C10 C11 1.518(5)
C10 H10A 0.9900
C10 H10B 0.9900
C11 C12 1.519(5)
C11 H11A 0.9900
C11 H11B 0.9900
C12 C13 1.510(5)
C12 H12A 0.9900
C12 H12B 0.9900
C13 C15 1.346(5)
C13 C14 1.413(5)
C14 N1 1.343(5)
C15 O2 1.380(4)
C16 C17 1.359(5)
C16 H16 0.9500
C17 C18 1.460(6)
C17 C21 1.520(6)
C18 O3 1.218(6)
C18 O4 1.333(6)
C19 C20 1.476(2)
C19 O4 1.488(11)
C19* C20* 1.477(2)
C19* O4 1.483(2)
C21 O5 1.199(5)
C21 O6 1.325(5)
C22 O6 1.457(5)
C22 C23 1.490(6)
C22 H22A 0.9900
C22 H22B 0.9900
C23 H23A 0.9800
C23 H23B 0.9800
C23 H23C 0.9800

loop_
_geom_torsion_atom_site_label_1
_geom_torsion_atom_site_label_2
_geom_torsion_atom_site_label_3
_geom_torsion_atom_site_label_4
_geom_torsion
O1 C1 C2 C3 -179.9(3)
O2 C1 C2 C3 -0.1(5)
O1 C1 C2 C16 1.2(5)
O2 C1 C2 C16 -179.1(3)
C16 C2 C3 C4 179.0(4)
C1 C2 C3 C4 0.1(5)
C2 C3 C4 C15 0.0(6)
C2 C3 C4 C5 -179.8(3)
C15 C4 C5 C6 1.7(5)
C3 C4 C5 C6 -178.6(4)
C4 C5 C6 C14 -2.0(5)
C4 C5 C6 C7 178.3(3)
C5 C6 C7 C8 145.0(4)
C14 C6 C7 C8 -34.7(5)
C6 C7 C8 C9 57.3(4)
C7 C8 C9 N1 -47.4(4)
N1 C10 C11 C12 -46.9(4)
C10 C11 C12 C13 53.2(4)
C11 C12 C13 C15 149.4(4)
C11 C12 C13 C14 -29.3(5)
C15 C13 C14 N1 179.0(4)
C12 C13 C14 N1 -2.3(5)
C15 C13 C14 C6 -1.5(5)
C12 C13 C14 C6 177.2(3)
C5 C6 C14 N1 -178.6(3)
C7 C6 C14 N1 1.1(5)
C5 C6 C14 C13 1.9(5)
C7 C6 C14 C13 -178.3(3)
C14 C13 C15 O2 -179.7(3)
C12 C13 C15 O2 1.6(5)
C14 C13 C15 C4 1.3(6)
C12 C13 C15 C4 -177.4(3)
C3 C4 C15 C13 178.9(4)
C5 C4 C15 C13 -1.3(5)
C3 C4 C15 O2 -0.1(5)
C5 C4 C15 O2 179.7(3)
C3 C2 C16 C17 -2.9(7)
C1 C2 C16 C17 176.0(4)
C2 C16 C17 C18 -177.2(4)
C2 C16 C17 C21 -1.3(7)
C16 C17 C18 O3 -3.2(7)
C21 C17 C18 O3 -179.5(5)
C16 C17 C18 O4 174.8(4)
C21 C17 C18 O4 -1.6(6)
C16 C17 C21 O5 -83.2(6)
C18 C17 C21 O5 92.8(5)
C16 C17 C21 O6 97.3(5)
C18 C17 C21 O6 -86.7(4)
C13 C14 N1 C10 9.5(5)
C6 C14 N1 C10 -169.9(3)
C13 C14 N1 C9 -170.4(3)
C6 C14 N1 C9 10.1(5)
C11 C10 N1 C14 16.0(5)
C11 C10 N1 C9 -164.0(3)
C8 C9 N1 C14 13.7(5)
C8 C9 N1 C10 -166.3(3)
O1 C1 O2 C15 179.8(3)
C2 C1 O2 C15 0.0(5)
C13 C15 O2 C1 -179.0(3)
C4 C15 O2 C1 0.1(5)
O3 C18 O4 C19* 9.0(9)
C17 C18 O4 C19* -169.0(7)
O3 C18 O4 C19 -15.5(12)
C17 C18 O4 C19 166.4(10)
C20* C19* O4 C18 164.3(10)
C20* C19* O4 C19 -84.9(16)
C20 C19 O4 C18 168.5(7)
C20 C19 O4 C19* 89.2(16)
O5 C21 O6 C22 -4.7(6)
C17 C21 O6 C22 174.9(3)
C23 C22 O6 C21 -165.9(4)
